data_4314280
loop_
_publ_author_name
'Tsung-Yi Chou'
'Yun Chi'
'Shu-Fen Huang'
'Chao-Shiuan Liu'
'Arthur J. Carty'
'Ludmila Scoles'
'Konstantin A. Udachin'

_publ_section_title
;
 Fluorinated Aminoalkoxide and Ketoiminate Indium Complexes as MOCVD
 Precursors for In2O3 Thin Film Deposition
;
_journal_name_full 'Inorganic Chemistry'
_journal_page_first 6041
_journal_page_last 6049
_journal_paper_doi 10.1021/ic034588x
_journal_volume 42
_journal_year 2003
_chemical_formula_sum 'C18 H32 F12 In2 N2 O4'
_chemical_formula_weight 798.10
_chemical_name_systematic
; 
 ? 
;
_space_group_IT_number 14
_symmetry_cell_setting monoclinic
_symmetry_space_group_name_Hall '-P 2ybc'
_symmetry_space_group_name_H-M 'P 1 21/c 1'
_atom_sites_solution_hydrogens geom
_atom_sites_solution_primary direct
_atom_sites_solution_secondary difmap
_audit_creation_method SHELXL-97
_cell_angle_alpha 90.00
_cell_angle_beta 103.4980(10)
_cell_angle_gamma 90.00
_cell_formula_units_Z 2
_cell_length_a 9.0999(4)
_cell_length_b 12.0148(5)
_cell_length_c 13.1052(6)
_cell_measurement_temperature 293(2)
_cell_volume 1393.26(11)
_computing_structure_refinement 'SHELXL-97 (Sheldrick, 1997)'
_computing_structure_solution 'SHELXS-97 (Sheldrick, 1990)'
_diffrn_ambient_temperature 293(2)
_diffrn_measured_fraction_theta_full 0.997
_diffrn_measured_fraction_theta_max 0.997
_diffrn_radiation_monochromator graphite
_diffrn_radiation_source 'fine-focus sealed tube'
_diffrn_radiation_type MoK\a
_diffrn_radiation_wavelength 0.71073
_diffrn_reflns_av_R_equivalents 0.0279
_diffrn_reflns_av_sigmaI/netI 0.0243
_diffrn_reflns_limit_h_max 12
_diffrn_reflns_limit_h_min -12
_diffrn_reflns_limit_k_max 16
_diffrn_reflns_limit_k_min -15
_diffrn_reflns_limit_l_max 17
_diffrn_reflns_limit_l_min -17
_diffrn_reflns_number 16099
_diffrn_reflns_theta_full 28.73
_diffrn_reflns_theta_max 28.73
_diffrn_reflns_theta_min 2.30
_exptl_absorpt_coefficient_mu 1.762
_exptl_crystal_density_diffrn 1.902
_exptl_crystal_density_method 'not measured'
_exptl_crystal_F_000 784
_refine_diff_density_max 0.313
_refine_diff_density_min -0.529
_refine_diff_density_rms 0.132
_refine_ls_extinction_method none
_refine_ls_goodness_of_fit_ref 0.966
_refine_ls_hydrogen_treatment mixed
_refine_ls_matrix_type full
_refine_ls_number_parameters 173
_refine_ls_number_reflns 3603
_refine_ls_number_restraints 0
_refine_ls_restrained_S_all 0.966
_refine_ls_R_factor_all 0.0266
_refine_ls_R_factor_gt 0.0186
_refine_ls_shift/su_max 0.008
_refine_ls_shift/su_mean 0.001
_refine_ls_structure_factor_coef Fsqd
_refine_ls_weighting_details 'calc w=1/[\s^2^(Fo^2^)+(0.0252P)^2^+0.0000P] where P=(Fo^2^+2Fc^2^)/3'
_refine_ls_weighting_scheme calc
_refine_ls_wR_factor_gt 0.0425
_refine_ls_wR_factor_ref 0.0442
_reflns_number_gt 3001
_reflns_number_total 3603
_reflns_threshold_expression >2sigma(I)
_cod_data_source_file ic034588xsi20030729_122934_1.cif
_cod_data_source_block complex1
_cod_database_code 4314280

loop_
_symmetry_equiv_pos_as_xyz
'x, y, z'
'-x, y+1/2, -z+1/2'
'-x, -y, -z'
'x, -y-1/2, z-1/2'

loop_
_atom_site_label
_atom_site_type_symbol
_atom_site_fract_x
_atom_site_fract_y
_atom_site_fract_z
_atom_site_U_iso_or_equiv
_atom_site_adp_type
_atom_site_occupancy
_atom_site_symmetry_multiplicity
_atom_site_calc_flag
_atom_site_refinement_flags
_atom_site_disorder_assembly
_atom_site_disorder_group
In1 In 0.364753(8) 0.610629(7) 0.010971(6) 0.02335(2) Uani 1 1 d . . .
F1 F 0.59878(9) 0.73387(8) -0.14201(6) 0.0554(3) Uani 1 1 d . . .
F2 F 0.80702(11) 0.81172(8) -0.06506(8) 0.0741(3) Uani 1 1 d . . .
F3 F 0.80573(9) 0.64422(8) -0.11925(7) 0.0533(2) Uani 1 1 d . . .
F4 F 0.83647(11) 0.61015(7) 0.19823(7) 0.0551(3) Uani 1 1 d . . .
F5 F 0.95499(9) 0.72490(8) 0.12082(10) 0.0744(4) Uani 1 1 d . . .
F6 F 0.92053(8) 0.55579(7) 0.06744(7) 0.0501(2) Uani 1 1 d . . .
O1 O 0.60586(9) 0.58467(7) 0.01542(6) 0.02468(19) Uani 1 1 d . . .
O2 O 0.26546(9) 0.95224(8) -0.05542(7) 0.0331(2) Uani 1 1 d . . .
N1 N 0.48431(10) 0.79579(8) 0.03812(7) 0.0259(2) Uani 1 1 d . . .
C1 C 0.64237(12) 0.77221(10) 0.08803(9) 0.0271(3) Uani 1 1 d . . .
C2 C 0.70253(12) 0.67479(10) 0.03242(9) 0.0264(3) Uani 1 1 d . . .
C3 C 0.85494(14) 0.64100(12) 0.10446(13) 0.0402(4) Uani 1 1 d . . .
C4 C 0.73046(14) 0.71599(12) -0.07321(11) 0.0383(3) Uani 1 1 d . . .
C5 C 0.24063(16) 0.64983(12) -0.14457(11) 0.0399(4) Uani 1 1 d . . .
C6 C 0.34747(17) 0.59583(11) 0.17054(11) 0.0394(3) Uani 1 1 d . . .
C7 C 0.42044(14) 0.87838(10) 0.09965(10) 0.0313(3) Uani 1 1 d . . .
C8 C 0.26078(14) 0.90643(10) 0.04324(11) 0.0333(3) Uani 1 1 d . . .
C9 C 0.11932(14) 0.96563(13) -0.12159(12) 0.0428(4) Uani 1 1 d . . .
H1 H 0.4805 0.8226 -0.0214 0.038 Uiso 1 1 d . . .
H1A H 0.7026 0.8360 0.0884 0.026 Uiso 1 1 d . . .
H5A H 0.2790 0.6061 -0.1906 0.081 Uiso 1 1 d . . .
H6A H 0.2721 0.6517 0.1909 0.058 Uiso 0.49 1 d P . .
H7A H 0.4196 0.8477 0.1674 0.024 Uiso 1 1 d . . .
H8A H 0.1985 0.8425 0.0331 0.036 Uiso 1 1 d . . .
H9A H 0.1374 0.9977 -0.1853 0.050 Uiso 1 1 d . . .
H1B H 0.6428 0.7470 0.1602 0.025 Uiso 1 1 d . . .
H5B H 0.1380 0.6413 -0.1559 0.070 Uiso 1 1 d . . .
H6B H 0.3158 0.5204 0.1931 0.042 Uiso 0.49 1 d P . .
H7B H 0.4821 0.9410 0.1138 0.027 Uiso 1 1 d . . .
H8B H 0.2163 0.9612 0.0829 0.041 Uiso 1 1 d . . .
H5C H 0.2602 0.7213 -0.1644 0.076 Uiso 1 1 d . . .
H6C H 0.4356 0.5993 0.2097 0.038 Uiso 0.49 1 d P . .
H9C H 0.0666 0.8933 -0.1317 0.045 Uiso 1 1 d . . .
H6D H 0.3842 0.6608 0.2155 0.046 Uiso 0.51 1 d P . .
H6E H 0.2450 0.5836 0.1755 0.052 Uiso 0.51 1 d P . .
H6F H 0.3919 0.5218 0.1981 0.034 Uiso 0.51 1 d P . .
H9B H 0.0596 1.0152 -0.0872 0.039 Uiso 1 1 d . . .

loop_
_atom_site_aniso_label
_atom_site_aniso_U_11
_atom_site_aniso_U_22
_atom_site_aniso_U_33
_atom_site_aniso_U_23
_atom_site_aniso_U_13
_atom_site_aniso_U_12
In1 0.02179(3) 0.02696(4) 0.02149(4) 0.00058(3) 0.00540(3) 0.00192(3)
F1 0.0632(5) 0.0755(6) 0.0316(4) 0.0157(4) 0.0195(4) 0.0168(5)
F2 0.1178(6) 0.0518(6) 0.0702(6) -0.0140(4) 0.0573(5) -0.0423(5)
F3 0.0556(4) 0.0581(5) 0.0574(5) -0.0112(4) 0.0361(4) 0.0002(4)
F4 0.0534(5) 0.0611(6) 0.0390(5) -0.0028(4) -0.0130(4) 0.0195(4)
F5 0.0286(4) 0.0435(5) 0.1359(10) -0.0087(6) -0.0118(5) -0.0071(4)
F6 0.0309(3) 0.0424(5) 0.0786(6) -0.0025(4) 0.0160(4) 0.0097(3)
O1 0.0221(3) 0.0250(4) 0.0273(4) -0.0030(3) 0.0065(3) -0.0012(3)
O2 0.0262(4) 0.0364(5) 0.0370(5) 0.0028(4) 0.0080(3) 0.0007(4)
N1 0.0261(4) 0.0283(5) 0.0234(5) 0.0003(4) 0.0062(4) 0.0029(4)
C1 0.0264(5) 0.0273(6) 0.0270(6) -0.0026(5) 0.0052(4) -0.0006(5)
C2 0.0235(5) 0.0265(6) 0.0291(6) -0.0022(5) 0.0062(4) -0.0012(4)
C3 0.0250(6) 0.0332(7) 0.0581(9) -0.0054(6) 0.0009(6) -0.0004(5)
C4 0.0442(6) 0.0352(7) 0.0424(7) -0.0056(6) 0.0240(5) -0.0067(6)
C5 0.0410(7) 0.0408(7) 0.0322(7) 0.0093(6) -0.0032(6) -0.0033(6)
C6 0.0552(7) 0.0394(8) 0.0281(6) -0.0020(5) 0.0189(5) -0.0054(6)
C7 0.0345(6) 0.0300(7) 0.0305(6) -0.0044(5) 0.0098(5) 0.0039(5)
C8 0.0314(5) 0.0313(7) 0.0402(7) 0.0002(5) 0.0146(5) 0.0029(5)
C9 0.0283(6) 0.0514(9) 0.0466(8) 0.0013(7) 0.0044(6) 0.0019(6)

loop_
_atom_type_symbol
_atom_type_description
_atom_type_scat_dispersion_real
_atom_type_scat_dispersion_imag
_atom_type_scat_source
C C 0.0033 0.0016 'International Tables Vol C Tables 4.2.6.8 and 6.1.1.4'
H H 0.0000 0.0000 'International Tables Vol C Tables 4.2.6.8 and 6.1.1.4'
N N 0.0061 0.0033 'International Tables Vol C Tables 4.2.6.8 and 6.1.1.4'
O O 0.0106 0.0060 'International Tables Vol C Tables 4.2.6.8 and 6.1.1.4'
F F 0.0171 0.0103 'International Tables Vol C Tables 4.2.6.8 and 6.1.1.4'
In In -0.7276 1.3100 'International Tables Vol C Tables 4.2.6.8 and 6.1.1.4'

loop_
_geom_angle_atom_site_label_1
_geom_angle_atom_site_label_2
_geom_angle_atom_site_label_3
_geom_angle
_geom_angle_site_symmetry_1
_geom_angle_site_symmetry_3
_geom_angle_publ_flag
C5 In1 C6 143.72(6) . . ?
C5 In1 O1 110.94(5) . . ?
C6 In1 O1 105.20(5) . . ?
C5 In1 O1 97.47(4) . 3_665 ?
C6 In1 O1 95.50(4) . 3_665 ?
O1 In1 O1 73.81(3) . 3_665 ?
C5 In1 N1 93.20(4) . . ?
C6 In1 N1 93.70(4) . . ?
O1 In1 N1 73.79(3) . . ?
O1 In1 N1 147.58(3) 3_665 . ?
C2 O1 In1 119.11(7) . . ?
C2 O1 In1 134.69(7) . 3_665 ?
In1 O1 In1 106.19(3) . 3_665 ?
C8 O2 C9 112.29(10) . . ?
C1 N1 C7 110.89(9) . . ?
C1 N1 In1 104.16(7) . . ?
C7 N1 In1 117.86(7) . . ?
N1 C1 C2 110.84(9) . . ?
O1 C2 C3 109.96(10) . . ?
O1 C2 C1 112.82(9) . . ?
C3 C2 C1 106.16(10) . . ?
O1 C2 C4 109.79(10) . . ?
C3 C2 C4 108.71(10) . . ?
C1 C2 C4 109.28(10) . . ?
F4 C3 F6 106.62(11) . . ?
F4 C3 F5 106.79(12) . . ?
F6 C3 F5 106.89(11) . . ?
F4 C3 C2 110.48(11) . . ?
F6 C3 C2 113.30(12) . . ?
F5 C3 C2 112.37(11) . . ?
F3 C4 F2 106.27(11) . . ?
F3 C4 F1 105.86(11) . . ?
F2 C4 F1 106.49(12) . . ?
F3 C4 C2 114.09(11) . . ?
F2 C4 C2 113.31(11) . . ?
F1 C4 C2 110.25(10) . . ?
N1 C7 C8 109.81(10) . . ?
O2 C8 C7 107.71(10) . . ?

loop_
_geom_bond_atom_site_label_1
_geom_bond_atom_site_label_2
_geom_bond_distance
_geom_bond_site_symmetry_2
_geom_bond_publ_flag
In1 C5 2.1397(13) . ?
In1 C6 2.1408(14) . ?
In1 O1 2.2033(8) . ?
In1 O1 2.3959(8) 3_665 ?
In1 N1 2.4654(10) . ?
F1 C4 1.3381(15) . ?
F2 C4 1.3359(16) . ?
F3 C4 1.3303(16) . ?
F4 C3 1.3312(19) . ?
F5 C3 1.3416(16) . ?
F6 C3 1.3322(17) . ?
O1 C2 1.3799(14) . ?
O1 In1 2.3959(8) 3_665 ?
O2 C8 1.4150(16) . ?
O2 C9 1.4171(15) . ?
N1 C1 1.4621(14) . ?
N1 C7 1.4803(16) . ?
C1 C2 1.5449(17) . ?
C2 C3 1.5390(17) . ?
C2 C4 1.5461(18) . ?
C7 C8 1.5066(17) . ?
